data_4344008
loop_
_publ_author_name
'Li, Lin'
'Han, Shujuan'
'Lei, Binghua'
'Dong, Xiaoyu'
'Wu, Hongping'
'Zhou, Zhongxiang'
'Yang, Zhihua'
'Pan, Shilie'

_publ_section_title
;
 Two New Crystals in LimCsnBm+nO2(m+n) (m + n = 5, 7; m &gt; n) Series:
 Noncentrosymmetric Li5Cs2B7O14 and Centrosymmetric Li4CsB5O10.
;
_journal_issue 15
_journal_name_full 'Inorganic chemistry'
_journal_page_first 7381
_journal_page_last 7387
_journal_paper_doi 10.1021/acs.inorgchem.5b00926
_journal_volume 54
_journal_year 2015
_chemical_formula_sum 'B7 Cs2 Li5 O14'
_chemical_formula_weight 600.19
_chemical_name_systematic
; 
 ? 
;
_space_group_IT_number 40
_symmetry_cell_setting orthorhombic
_symmetry_space_group_name_Hall 'A 2 -2a'
_symmetry_space_group_name_H-M 'A m a 2'
_atom_sites_solution_hydrogens none
_atom_sites_solution_primary direct
_atom_sites_solution_secondary difmap
_audit_creation_method SHELXL-97
_cell_angle_alpha 90.00
_cell_angle_beta 90.00
_cell_angle_gamma 90.00
_cell_formula_units_Z 4
_cell_length_a 21.2775(17)
_cell_length_b 13.6296(11)
_cell_length_c 4.4283(4)
_cell_measurement_reflns_used 4753
_cell_measurement_temperature 296(2)
_cell_measurement_theta_max 27.27
_cell_measurement_theta_min 2.99
_cell_volume 1284.22(19)
_computing_cell_refinement 'Bruker SMART'
_computing_data_collection 'Bruker SMART'
_computing_data_reduction 'Bruker SAINT'
_computing_molecular_graphics 'Bruker SHELXTL'
_computing_publication_material 'Bruker SHELXTL'
_computing_structure_refinement 'SHELXL-97 (Sheldrick, 1997)'
_computing_structure_solution 'SHELXS-97 (Sheldrick, 1990)'
_diffrn_ambient_temperature 296(2)
_diffrn_measured_fraction_theta_full 1.000
_diffrn_measured_fraction_theta_max 1.000
_diffrn_measurement_device_type 'CCD area detector'
_diffrn_measurement_method 'phi and omega scans'
_diffrn_radiation_monochromator graphite
_diffrn_radiation_source 'fine-focus sealed tube'
_diffrn_radiation_type MoK\a
_diffrn_radiation_wavelength 0.71073
_diffrn_reflns_av_R_equivalents 0.0360
_diffrn_reflns_av_sigmaI/netI 0.0242
_diffrn_reflns_limit_h_max 27
_diffrn_reflns_limit_h_min -27
_diffrn_reflns_limit_k_max 17
_diffrn_reflns_limit_k_min -17
_diffrn_reflns_limit_l_max 5
_diffrn_reflns_limit_l_min -5
_diffrn_reflns_number 10180
_diffrn_reflns_theta_full 27.42
_diffrn_reflns_theta_max 27.42
_diffrn_reflns_theta_min 1.91
_exptl_absorpt_coefficient_mu 5.754
_exptl_absorpt_correction_T_max 1.0000
_exptl_absorpt_correction_T_min 0.7815
_exptl_absorpt_correction_type numerical
_exptl_absorpt_process_details face-indexed
_exptl_crystal_colour colorless
_exptl_crystal_density_diffrn 3.104
_exptl_crystal_density_meas ?
_exptl_crystal_density_method 'not measured'
_exptl_crystal_description block
_exptl_crystal_F_000 1088
_exptl_crystal_size_max 0.204
_exptl_crystal_size_mid 0.156
_exptl_crystal_size_min 0.138
_refine_diff_density_max 0.675
_refine_diff_density_min -0.464
_refine_diff_density_rms 0.107
_refine_ls_abs_structure_details 'Flack H D (1983), Acta Cryst. A39, 876-881'
_refine_ls_abs_structure_Flack -0.05(2)
_refine_ls_extinction_coef 0.00039(10)
_refine_ls_extinction_expression Fc^*^=kFc[1+0.001xFc^2^\l^3^/sin(2\q)]^-1/4^
_refine_ls_extinction_method SHELXL
_refine_ls_goodness_of_fit_ref 1.042
_refine_ls_hydrogen_treatment none
_refine_ls_matrix_type full
_refine_ls_number_parameters 134
_refine_ls_number_reflns 1495
_refine_ls_number_restraints 1
_refine_ls_restrained_S_all 1.042
_refine_ls_R_factor_all 0.0219
_refine_ls_R_factor_gt 0.0192
_refine_ls_shift/su_max 0.001
_refine_ls_shift/su_mean 0.000
_refine_ls_structure_factor_coef Fsqd
_refine_ls_weighting_details 'calc w=1/[\s^2^(Fo^2^)+(0.0227P)^2^+1.3158P] where P=(Fo^2^+2Fc^2^)/3'
_refine_ls_weighting_scheme calc
_refine_ls_wR_factor_gt 0.0429
_refine_ls_wR_factor_ref 0.0443
_reflns_number_gt 1399
_reflns_number_total 1495
_reflns_threshold_expression >2sigma(I)
_cod_data_source_file ic5b00926_si_002.cif
_cod_data_source_block 3
_cod_depositor_comments
;
The following automatic conversions were performed:

'_symmetry_cell_setting' value 'Orthorhombic' changed to
'orthorhombic' according to
/usr/data/users/saulius/crontab/automatic-downloads/rss-feeds/ACS/lib/dictionaries/cif_core.dic
dictionary named 'cif_core.dic' version 2.4.2 from 2011-04-26.

'_exptl_crystal_density_meas' value 'not measured' was changed to '?'
- the value is perceived as not measured.

Automatic conversion script
Id: cif_fix_values 3271 2015-04-21 07:52:19Z andrius 

 Adding full bibliography for 4344008--4344009.cif.
;
_cod_original_sg_symbol_H-M Ama2
_cod_database_code 4344008

loop_
_symmetry_equiv_pos_as_xyz
'x, y, z'
'-x, -y, z'
'x+1/2, -y, z'
'-x+1/2, y, z'
'x, y+1/2, z+1/2'
'-x, -y+1/2, z+1/2'
'x+1/2, -y+1/2, z+1/2'
'-x+1/2, y+1/2, z+1/2'

loop_
_atom_site_label
_atom_site_type_symbol
_atom_site_fract_x
_atom_site_fract_y
_atom_site_fract_z
_atom_site_U_iso_or_equiv
_atom_site_adp_type
_atom_site_occupancy
_atom_site_symmetry_multiplicity
_atom_site_calc_flag
_atom_site_refinement_flags
Cs1 Cs 0.349343(9) 0.717310(13) 0.45307(9) 0.02214(9) Uani 1 1 d .
Li1 Li 0.2500 0.8642(5) 0.951(4) 0.0152(14) Uani 1 2 d S
Li2 Li 0.4387(2) 0.9897(4) 1.430(3) 0.0213(14) Uani 1 1 d .
Li3 Li 0.4931(3) 1.0851(4) 0.923(3) 0.0191(15) Uani 1 1 d .
B1 B 0.37196(14) 0.9530(2) 0.9538(19) 0.0099(6) Uani 1 1 d .
B2 B 0.30859(14) 0.9646(2) 0.4544(19) 0.0108(6) Uani 1 1 d .
B3 B 0.49492(17) 1.1997(2) 1.445(2) 0.0175(7) Uani 1 1 d .
B4 B 0.2500 0.6245(3) 0.946(3) 0.0169(10) Uani 1 2 d S
O1 O 0.2500 0.7230(2) 0.947(3) 0.0246(7) Uani 1 2 d S
O2 O 0.30635(9) 0.57263(14) 0.9461(13) 0.0176(4) Uani 1 1 d .
O3 O 0.50287(16) 1.28283(18) 1.2617(7) 0.0261(7) Uani 1 1 d .
O4 O 0.2500 0.9205(2) 0.3518(7) 0.0104(7) Uani 1 2 d S
O5 O 0.48733(11) 1.10856(17) 1.3494(6) 0.0162(6) Uani 1 1 d .
O6 O 0.42821(11) 0.98661(16) 0.8558(5) 0.0131(5) Uani 1 1 d .
O7 O 0.32246(11) 0.92906(17) 0.7613(6) 0.0132(5) Uani 1 1 d .
O8 O 0.36273(11) 0.93464(19) 1.2564(6) 0.0128(5) Uani 1 1 d .

loop_
_atom_site_aniso_label
_atom_site_aniso_U_11
_atom_site_aniso_U_22
_atom_site_aniso_U_33
_atom_site_aniso_U_23
_atom_site_aniso_U_13
_atom_site_aniso_U_12
Cs1 0.02454(12) 0.02181(12) 0.02006(13) 0.00096(19) 0.0015(2) -0.00153(7)
Li1 0.013(3) 0.016(3) 0.017(4) 0.011(7) 0.000 0.000
Li2 0.015(2) 0.020(3) 0.028(4) -0.008(4) -0.002(4) -0.0065(19)
Li3 0.020(2) 0.017(2) 0.020(4) -0.001(4) 0.002(4) -0.0007(19)
B1 0.0125(13) 0.0092(13) 0.0080(14) -0.005(3) -0.002(3) 0.0012(11)
B2 0.0094(13) 0.0143(14) 0.0088(14) -0.009(3) -0.001(3) -0.0023(11)
B3 0.0258(17) 0.0163(17) 0.0105(17) 0.001(4) -0.002(4) -0.0017(13)
B4 0.019(2) 0.017(2) 0.014(2) 0.003(5) 0.000 0.000
O1 0.0285(16) 0.0123(14) 0.0332(19) 0.003(3) 0.000 0.000
O2 0.0156(10) 0.0117(9) 0.0256(12) 0.005(2) -0.002(2) -0.0015(7)
O3 0.0475(18) 0.0156(13) 0.0152(16) -0.0007(11) -0.0012(14) -0.0033(12)
O4 0.0098(15) 0.0147(16) 0.0066(16) -0.0012(12) 0.000 0.000
O5 0.0194(13) 0.0152(12) 0.0139(13) 0.0015(9) 0.0008(9) -0.0035(10)
O6 0.0119(11) 0.0168(12) 0.0107(12) 0.0018(9) 0.0006(9) -0.0016(9)
O7 0.0110(12) 0.0200(13) 0.0085(12) 0.0014(10) -0.0007(10) -0.0044(10)
O8 0.0091(11) 0.0222(13) 0.0071(12) -0.0013(10) 0.0009(10) 0.0006(9)

loop_
_atom_type_symbol
_atom_type_description
_atom_type_scat_dispersion_real
_atom_type_scat_dispersion_imag
_atom_type_scat_source
Li Li -0.0003 0.0001 'International Tables Vol C Tables 4.2.6.8 and 6.1.1.4'
B B 0.0013 0.0007 'International Tables Vol C Tables 4.2.6.8 and 6.1.1.4'
O O 0.0106 0.0060 'International Tables Vol C Tables 4.2.6.8 and 6.1.1.4'
Cs Cs -0.3680 2.1192 'International Tables Vol C Tables 4.2.6.8 and 6.1.1.4'

loop_
_geom_angle_atom_site_label_1
_geom_angle_atom_site_label_2
_geom_angle_atom_site_label_3
_geom_angle
_geom_angle_site_symmetry_1
_geom_angle_site_symmetry_3
O1 Cs1 O1 92.615(9) . 1_554
O1 Cs1 O2 45.61(9) . .
O1 Cs1 O2 109.12(13) 1_554 .
O1 Cs1 O8 103.98(7) . 1_554
O1 Cs1 O8 80.50(8) 1_554 1_554
O2 Cs1 O8 146.91(9) . 1_554
O1 Cs1 O2 109.22(15) . 1_554
O1 Cs1 O2 44.97(9) 1_554 1_554
O2 Cs1 O2 91.05(5) . 1_554
O8 Cs1 O2 115.34(9) 1_554 1_554
O1 Cs1 O7 63.41(7) . .
O1 Cs1 O7 99.37(10) 1_554 .
O2 Cs1 O7 102.64(9) . .
O8 Cs1 O7 44.30(6) 1_554 .
O2 Cs1 O7 144.32(6) 1_554 .
O1 Cs1 O3 149.06(17) . 2_674
O1 Cs1 O3 118.25(17) 1_554 2_674
O2 Cs1 O3 118.08(6) . 2_674
O8 Cs1 O3 80.72(6) 1_554 2_674
O2 Cs1 O3 95.47(7) 1_554 2_674
O7 Cs1 O3 106.28(6) . 2_674
O1 Cs1 B4 93.1(2) . 1_554
O1 Cs1 B4 23.73(11) 1_554 1_554
O2 Cs1 B4 92.67(17) . 1_554
O8 Cs1 B4 103.38(13) 1_554 1_554
O2 Cs1 B4 24.61(9) 1_554 1_554
O7 Cs1 B4 120.63(8) . 1_554
O3 Cs1 B4 115.89(14) 2_674 1_554
O1 Cs1 B2 78.54(12) . .
O1 Cs1 B2 78.82(12) 1_554 .
O2 Cs1 B2 123.00(13) . .
O8 Cs1 B2 25.60(11) 1_554 .
O2 Cs1 B2 122.64(12) 1_554 .
O7 Cs1 B2 24.99(14) . .
O3 Cs1 B2 103.98(8) 2_674 .
B4 Cs1 B2 102.16(13) 1_554 .
O1 Cs1 B3 131.03(19) . 2_674
O1 Cs1 B3 129.33(19) 1_554 2_674
O2 Cs1 B3 119.67(14) . 2_674
O8 Cs1 B3 66.51(8) 1_554 2_674
O2 Cs1 B3 118.27(14) 1_554 2_674
O7 Cs1 B3 83.31(10) . 2_674
O3 Cs1 B3 23.63(12) 2_674 2_674
B4 Cs1 B3 135.7(2) 1_554 2_674
B2 Cs1 B3 85.57(7) . 2_674
O1 Cs1 O4 69.75(11) . .
O1 Cs1 O4 58.30(10) 1_554 .
O2 Cs1 O4 114.61(6) . .
O8 Cs1 O4 42.80(5) 1_554 .
O2 Cs1 O4 103.27(6) 1_554 .
O7 Cs1 O4 41.07(6) . .
O3 Cs1 O4 123.25(6) 2_674 .
B4 Cs1 O4 80.30(8) 1_554 .
B2 Cs1 O4 24.05(7) . .
B3 Cs1 O4 108.26(6) 2_674 .
O1 Cs1 Li3 129.6(2) . 5_544
O1 Cs1 Li3 125.2(2) 1_554 5_544
O2 Cs1 Li3 87.56(15) . 5_544
O8 Cs1 Li3 113.27(11) 1_554 5_544
O2 Cs1 Li3 84.56(15) 1_554 5_544
O7 Cs1 Li3 128.23(13) . 5_544
O3 Cs1 Li3 32.72(12) 2_674 5_544
B4 Cs1 Li3 109.17(16) 1_554 5_544
B2 Cs1 Li3 134.90(10) . 5_544
B3 Cs1 Li3 49.37(10) 2_674 5_544
O4 Cs1 Li3 155.96(11) . 5_544
O1 Li1 O4 113.9(8) . 1_556
O1 Li1 O7 116.5(5) . 4
O4 Li1 O7 102.4(4) 1_556 4
O1 Li1 O7 116.5(4) . .
O4 Li1 O7 102.4(4) 1_556 .
O7 Li1 O7 103.3(6) 4 .
O1 Li1 Cs1 56.4(3) . 4
O4 Li1 Cs1 140.5(3) 1_556 4
O7 Li1 Cs1 62.2(3) 4 4
O7 Li1 Cs1 116.2(7) . 4
O1 Li1 Cs1 57.2(3) . 1_556
O4 Li1 Cs1 70.1(4) 1_556 1_556
O7 Li1 Cs1 163.3(5) 4 1_556
O7 Li1 Cs1 93.0(2) . 1_556
Cs1 Li1 Cs1 113.62(17) 4 1_556
O1 Li1 Cs1 57.2(3) . 4_556
O4 Li1 Cs1 70.1(4) 1_556 4_556
O7 Li1 Cs1 93.0(2) 4 4_556
O7 Li1 Cs1 163.3(5) . 4_556
Cs1 Li1 Cs1 74.50(9) 4 4_556
Cs1 Li1 Cs1 70.5(3) 1_556 4_556
O6 Li2 O8 106.7(4) 1_556 .
O6 Li2 O5 105.1(4) 1_556 .
O8 Li2 O5 133.6(5) . .
O6 Li2 O5 104.0(4) 1_556 2_675
O8 Li2 O5 108.1(4) . 2_675
O5 Li2 O5 95.8(3) . 2_675
O6 Li2 O6 168.1(3) 1_556 .
O8 Li2 O6 61.7(3) . .
O5 Li2 O6 83.0(4) . .
O5 Li2 O6 83.4(4) 2_675 .
O6 Li2 B1 137.7(3) 1_556 .
O8 Li2 B1 31.4(2) . .
O5 Li2 B1 107.6(5) . .
O5 Li2 B1 98.6(4) 2_675 .
O6 Li2 B1 30.50(19) . .
O6 Li2 Li2 96.82(17) 1_556 2_675
O8 Li2 Li2 150.4(4) . 2_675
O5 Li2 Li2 52.03(19) . 2_675
O5 Li2 Li2 47.31(19) 2_675 2_675
O6 Li2 Li2 95.07(13) . 2_675
B1 Li2 Li2 124.4(2) . 2_675
O6 Li2 B1 26.23(18) 1_556 1_556
O8 Li2 B1 80.5(3) . 1_556
O5 Li2 B1 125.1(5) . 1_556
O5 Li2 B1 114.3(4) 2_675 1_556
O6 Li2 B1 142.0(3) . 1_556
B1 Li2 B1 111.5(2) . 1_556
Li2 Li2 B1 122.0(2) 2_675 1_556
O6 Li2 B2 80.9(3) 1_556 1_556
O8 Li2 B2 30.92(18) . 1_556
O5 Li2 B2 129.3(3) . 1_556
O5 Li2 B2 132.3(3) 2_675 1_556
O6 Li2 B2 87.2(3) . 1_556
B1 Li2 B2 57.6(3) . 1_556
Li2 Li2 B2 177.6(3) 2_675 1_556
B1 Li2 B2 55.7(3) 1_556 1_556
O6 Li2 Li3 44.1(3) 1_556 1_556
O8 Li2 Li3 146.6(5) . 1_556
O5 Li2 Li3 62.4(3) . 1_556
O5 Li2 Li3 96.8(3) 2_675 1_556
O6 Li2 Li3 145.3(3) . 1_556
B1 Li2 Li3 162.5(3) . 1_556
Li2 Li2 Li3 62.5(2) 2_675 1_556
B1 Li2 Li3 69.0(4) 1_556 1_556
B2 Li2 Li3 115.9(4) 1_556 1_556
O6 Li2 Li3 44.1(3) 1_556 2_676
O8 Li2 Li3 126.7(4) . 2_676
O5 Li2 Li3 99.7(3) . 2_676
O5 Li2 Li3 60.9(3) 2_675 2_676
O6 Li2 Li3 144.3(3) . 2_676
B1 Li2 Li3 147.6(3) . 2_676
Li2 Li2 Li3 61.7(2) 2_675 2_676
B1 Li2 Li3 63.1(3) 1_556 2_676
B2 Li2 Li3 115.9(4) 1_556 2_676
Li3 Li2 Li3 49.3(3) 1_556 2_676
O6 Li2 Li3 146.1(4) 1_556 2_675
O8 Li2 Li3 88.5(4) . 2_675
O5 Li2 Li3 83.3(4) . 2_675
O5 Li2 Li3 42.1(2) 2_675 2_675
O6 Li2 Li3 42.0(3) . 2_675
B1 Li2 Li3 64.6(3) . 2_675
Li2 Li2 Li3 62.2(2) 2_675 2_675
B1 Li2 Li3 148.7(3) 1_556 2_675
B2 Li2 Li3 119.4(4) 1_556 2_675
Li3 Li2 Li3 124.67(19) 1_556 2_675
Li3 Li2 Li3 102.6(2) 2_676 2_675
O5 Li3 O3 102.2(4) . 6_674
O5 Li3 O6 102.7(4) . .
O3 Li3 O6 128.0(5) 6_674 .
O5 Li3 O6 106.7(4) . 2_675
O3 Li3 O6 111.6(4) 6_674 2_675
O6 Li3 O6 103.8(3) . 2_675
O5 Li3 Li3 99.97(19) . 2_675
O3 Li3 Li3 156.3(3) 6_674 2_675
O6 Li3 Li3 53.5(2) . 2_675
O6 Li3 Li3 53.0(2) 2_675 2_675
O5 Li3 O5 162.1(3) . 1_554
O3 Li3 O5 61.4(3) 6_674 1_554
O6 Li3 O5 84.3(4) . 1_554
O6 Li3 O5 87.2(4) 2_675 1_554
Li3 Li3 O5 97.44(14) 2_675 1_554
O5 Li3 B3 134.0(3) . 1_554
O3 Li3 B3 32.0(2) 6_674 1_554
O6 Li3 B3 107.2(4) . 1_554
O6 Li3 B3 99.2(4) 2_675 1_554
Li3 Li3 B3 125.9(2) 2_675 1_554
O5 Li3 B3 29.44(19) 1_554 1_554
O5 Li3 B3 24.83(19) . .
O3 Li3 B3 77.6(3) 6_674 .
O6 Li3 B3 121.5(4) . .
O6 Li3 B3 113.1(4) 2_675 .
Li3 Li3 B3 123.6(2) 2_675 .
O5 Li3 B3 138.8(3) 1_554 .
B3 Li3 B3 109.6(2) 1_554 .
O5 Li3 Li2 145.1(4) . 1_554
O3 Li3 Li2 99.3(5) 6_674 1_554
O6 Li3 Li2 42.8(3) . 1_554
O6 Li3 Li2 90.2(3) 2_675 1_554
Li3 Li3 Li2 65.8(2) 2_675 1_554
O5 Li3 Li2 42.5(3) 1_554 1_554
B3 Li3 Li2 69.7(4) 1_554 1_554
B3 Li3 Li2 156.1(3) . 1_554
O5 Li3 Li2 149.0(4) . 2_674
O3 Li3 Li2 91.5(4) 6_674 2_674
O6 Li3 Li2 89.8(3) . 2_674
O6 Li3 Li2 42.3(2) 2_675 2_674
Li3 Li3 Li2 64.9(2) 2_675 2_674
O5 Li3 Li2 45.6(3) 1_554 2_674
B3 Li3 Li2 65.3(3) 1_554 2_674
B3 Li3 Li2 147.0(3) . 2_674
Li2 Li3 Li2 55.8(4) 1_554 2_674
O5 Li3 Li2 47.1(3) . 2_675
O3 Li3 Li2 126.7(4) 6_674 2_675
O6 Li3 Li2 103.5(3) . 2_675
O6 Li3 Li2 60.5(3) 2_675 2_675
Li3 Li3 Li2 65.3(2) 2_675 2_675
O5 Li3 Li2 147.8(3) 1_554 2_675
B3 Li3 Li2 146.6(3) 1_554 2_675
B3 Li3 Li2 62.8(3) . 2_675
Li2 Li3 Li2 131.1(2) 1_554 2_675
Li2 Li3 Li2 102.6(2) 2_674 2_675
O5 Li3 Cs1 79.9(2) . 5
O3 Li3 Cs1 65.25(19) 6_674 5
O6 Li3 Cs1 75.26(18) . 5
O6 Li3 Cs1 173.4(5) 2_675 5
Li3 Li3 Cs1 127.7(3) 2_675 5
O5 Li3 Cs1 86.1(2) 1_554 5
B3 Li3 Cs1 75.05(18) 1_554 5
B3 Li3 Cs1 72.39(16) . 5
Li2 Li3 Cs1 84.8(2) 1_554 5
Li2 Li3 Cs1 131.1(4) 2_674 5
Li2 Li3 Cs1 126.1(4) 2_675 5
O6 B1 O8 120.0(5) . .
O6 B1 O7 123.5(6) . .
O8 B1 O7 116.4(3) . .
O6 B1 Li2 73.2(3) . .
O8 B1 Li2 47.3(3) . .
O7 B1 Li2 163.2(5) . .
O6 B1 Li2 38.3(3) . 1_554
O8 B1 Li2 157.3(3) . 1_554
O7 B1 Li2 85.2(4) . 1_554
Li2 B1 Li2 111.5(2) . 1_554
O6 B1 Cs1 77.34(15) . 5
O8 B1 Cs1 99.3(2) . 5
O7 B1 Cs1 97.5(2) . 5
Li2 B1 Cs1 83.20(16) . 5
Li2 B1 Cs1 83.55(17) 1_554 5
O6 B1 Cs1 124.5(2) . 1_556
O8 B1 Cs1 44.50(15) . 1_556
O7 B1 Cs1 93.5(2) . 1_556
Li2 B1 Cs1 76.5(2) . 1_556
Li2 B1 Cs1 133.08(16) 1_554 1_556
Cs1 B1 Cs1 142.6(2) 5 1_556
O6 B1 Cs1 101.8(3) . .
O8 B1 Cs1 112.53(19) . .
O7 B1 Cs1 51.08(18) . .
Li2 B1 Cs1 133.15(17) . .
Li2 B1 Cs1 74.8(2) 1_554 .
Cs1 B1 Cs1 142.5(2) 5 .
Cs1 B1 Cs1 68.57(5) 1_556 .
O4 B2 O7 108.9(4) . .
O4 B2 O2 112.1(3) . 5_554
O7 B2 O2 111.0(5) . 5_554
O4 B2 O8 111.2(4) . 1_554
O7 B2 O8 107.2(3) . 1_554
O2 B2 O8 106.3(4) 5_554 1_554
O4 B2 Li2 152.5(4) . 1_554
O7 B2 Li2 83.0(3) . 1_554
O2 B2 Li2 84.76(18) 5_554 1_554
O8 B2 Li2 41.5(3) 1_554 1_554
O4 B2 Cs1 79.23(16) . .
O7 B2 Cs1 68.49(15) . .
O2 B2 Cs1 167.34(19) 5_554 .
O8 B2 Cs1 62.97(14) 1_554 .
Li2 B2 Cs1 82.62(13) 1_554 .
O5 B3 O3 126.0(7) . .
O5 B3 O3 118.5(5) . 6_675
O3 B3 O3 115.5(3) . 6_675
O5 B3 Li3 72.5(3) . 1_556
O3 B3 Li3 161.0(5) . 1_556
O3 B3 Li3 46.1(3) 6_675 1_556
O5 B3 Li3 37.6(3) . .
O3 B3 Li3 88.6(5) . .
O3 B3 Li3 155.6(4) 6_675 .
Li3 B3 Li3 109.6(2) 1_556 .
O5 B3 Cs1 115.0(2) . 2_676
O3 B3 Cs1 68.34(18) . 2_676
O3 B3 Cs1 84.5(2) 6_675 2_676
Li3 B3 Cs1 101.4(2) 1_556 2_676
Li3 B3 Cs1 101.7(2) . 2_676
O5 B3 Cs1 77.1(3) . 5
O3 B3 Cs1 73.5(3) . 5
O3 B3 Cs1 125.6(3) 6_675 5
Li3 B3 Cs1 119.17(18) 1_556 5
Li3 B3 Cs1 63.1(2) . 5
Cs1 B3 Cs1 139.3(2) 2_676 5
O5 B3 Cs1 98.5(3) . 5_556
O3 B3 Cs1 112.7(2) . 5_556
O3 B3 Cs1 55.8(2) 6_675 5_556
Li3 B3 Cs1 63.4(2) 1_556 5_556
Li3 B3 Cs1 120.64(17) . 5_556
Cs1 B3 Cs1 137.5(2) 2_676 5_556
Cs1 B3 Cs1 70.95(6) 5 5_556
O1 B4 O2 120.52(18) . 4
O1 B4 O2 120.52(18) . .
O2 B4 O2 118.9(4) 4 .
O1 B4 Cs1 67.6(5) . 4
O2 B4 Cs1 69.1(3) 4 4
O2 B4 Cs1 138.6(7) . 4
O1 B4 Cs1 67.5(5) . 1_556
O2 B4 Cs1 137.5(7) 4 1_556
O2 B4 Cs1 69.2(4) . 1_556
Cs1 B4 Cs1 135.09(15) 4 1_556
O1 B4 Cs1 67.5(5) . 4_556
O2 B4 Cs1 69.2(4) 4 4_556
O2 B4 Cs1 137.5(7) . 4_556
Cs1 B4 Cs1 83.90(6) 4 4_556
Cs1 B4 Cs1 78.7(2) 1_556 4_556
B4 O1 Li1 179.8(11) . .
B4 O1 Cs1 88.3(6) . 4
Li1 O1 Cs1 91.8(4) . 4
B4 O1 Cs1 88.3(6) . .
Li1 O1 Cs1 91.8(4) . .
Cs1 O1 Cs1 88.0(3) 4 .
B4 O1 Cs1 88.8(6) . 1_556
Li1 O1 Cs1 91.0(4) . 1_556
Cs1 O1 Cs1 177.05(12) 4 1_556
Cs1 O1 Cs1 92.615(10) . 1_556
B4 O1 Cs1 88.8(6) . 4_556
Li1 O1 Cs1 91.0(4) . 4_556
Cs1 O1 Cs1 92.615(10) 4 4_556
Cs1 O1 Cs1 177.05(12) . 4_556
Cs1 O1 Cs1 86.6(3) 1_556 4_556
B4 O2 B2 122.4(2) . 5_545
B4 O2 Cs1 86.0(4) . .
B2 O2 Cs1 130.4(4) 5_545 .
B4 O2 Cs1 86.1(4) . 1_556
B2 O2 Cs1 127.1(4) 5_545 1_556
Cs1 O2 Cs1 91.05(5) . 1_556
B3 O3 B3 135.1(4) . 6_674
B3 O3 Li3 122.8(4) . 6_675
B3 O3 Li3 101.9(4) 6_674 6_675
B3 O3 Cs1 88.0(2) . 2_676
B3 O3 Cs1 103.0(2) 6_674 2_676
Li3 O3 Cs1 82.0(2) 6_675 2_676
B3 O3 Cs1 84.9(2) . 5
B3 O3 Cs1 72.6(2) 6_674 5
Li3 O3 Cs1 113.9(2) 6_675 5
Cs1 O3 Cs1 163.93(9) 2_676 5
B2 O4 B2 117.7(4) . 4
B2 O4 Li1 116.8(3) . 1_554
B2 O4 Li1 116.8(3) 4 1_554
B2 O4 Cs1 143.2(3) . 4
B2 O4 Cs1 76.73(15) 4 4
Li1 O4 Cs1 78.7(2) 1_554 4
B2 O4 Cs1 76.73(15) . .
B2 O4 Cs1 143.2(3) 4 .
Li1 O4 Cs1 78.7(2) 1_554 .
Cs1 O4 Cs1 74.00(6) 4 .
B3 O5 Li3 117.6(5) . .
B3 O5 Li2 141.7(5) . .
Li3 O5 Li2 94.3(4) . .
B3 O5 Li2 117.0(3) . 2_675
Li3 O5 Li2 90.8(4) . 2_675
Li2 O5 Li2 80.7(3) . 2_675
B3 O5 Li3 78.1(4) . 1_556
Li3 O5 Li3 162.1(3) . 1_556
Li2 O5 Li3 75.0(4) . 1_556
Li2 O5 Li3 73.5(4) 2_675 1_556
B3 O5 Cs1 82.7(3) . 5
Li3 O5 Cs1 69.7(2) . 5
Li2 O5 Cs1 89.9(2) . 5
Li2 O5 Cs1 157.7(3) 2_675 5
Li3 O5 Cs1 123.61(15) 1_556 5
B1 O6 Li2 115.4(4) . 1_554
B1 O6 Li3 144.2(4) . .
Li2 O6 Li3 93.1(4) 1_554 .
B1 O6 Li3 122.5(3) . 2_675
Li2 O6 Li3 93.6(4) 1_554 2_675
Li3 O6 Li3 73.5(3) . 2_675
B1 O6 Li2 76.3(4) . .
Li2 O6 Li2 168.1(3) 1_554 .
Li3 O6 Li2 77.0(4) . .
Li3 O6 Li2 77.4(4) 2_675 .
B1 O6 Cs1 81.08(15) . 5
Li2 O6 Cs1 98.89(18) 1_554 5
Li3 O6 Cs1 73.08(18) . 5
Li3 O6 Cs1 144.8(2) 2_675 5
Li2 O6 Cs1 84.65(14) . 5
B1 O7 B2 129.7(3) . .
B1 O7 Li1 115.9(6) . .
B2 O7 Li1 112.7(5) . .
B1 O7 Cs1 109.40(18) . .
B2 O7 Cs1 86.53(18) . .
Li1 O7 Cs1 85.3(3) . .
B1 O8 B2 128.9(4) . 1_556
B1 O8 Li2 101.3(4) . .
B2 O8 Li2 107.6(4) 1_556 .
B1 O8 Cs1 117.36(19) . 1_556
B2 O8 Cs1 91.43(19) 1_556 1_556
Li2 O8 Cs1 109.6(2) . 1_556

loop_
_geom_bond_atom_site_label_1
_geom_bond_atom_site_label_2
_geom_bond_distance
_geom_bond_site_symmetry_2
Cs1 O1 3.043(9) .
Cs1 O1 3.081(9) 1_554
Cs1 O2 3.081(4) .
Cs1 O8 3.101(3) 1_554
Cs1 O2 3.125(4) 1_554
Cs1 O7 3.243(2) .
Cs1 O3 3.257(3) 2_674
Cs1 B4 3.334(9) 1_554
Cs1 B2 3.480(3) .
Cs1 B3 3.502(4) 2_674
Cs1 O4 3.512(2) .
Cs1 Li3 3.552(6) 5_544
Li1 O1 1.925(7) .
Li1 O4 1.932(18) 1_556
Li1 O7 1.966(9) 4
Li1 O7 1.966(9) .
Li1 Cs1 3.653(13) 4
Li1 Cs1 3.663(11) 1_556
Li1 Cs1 3.663(11) 4_556
Li2 O6 1.900(13) 1_556
Li2 O8 1.940(7) .
Li2 O5 1.956(6) .
Li2 O5 2.098(6) 2_675
Li2 O6 2.552(13) .
Li2 B1 2.590(13) .
Li2 Li2 2.626(10) 2_675
Li2 B1 2.765(13) 1_556
Li2 B2 2.791(6) 1_556
Li2 Li3 2.794(15) 1_556
Li2 Li3 2.815(15) 2_676
Li2 Li3 2.861(15) 2_675
Li3 O5 1.918(11) .
Li3 O3 1.938(7) 6_674
Li3 O6 1.948(6) .
Li3 O6 1.963(6) 2_675
Li3 Li3 2.340(11) 2_675
Li3 O5 2.564(12) 1_554
Li3 B3 2.631(13) 1_554
Li3 B3 2.789(13) .
Li3 Li2 2.794(15) 1_554
Li3 Li2 2.815(15) 2_674
Li3 Li2 2.861(15) 2_675
Li3 Cs1 3.552(6) 5
B1 O6 1.353(5) .
B1 O8 1.377(9) .
B1 O7 1.393(6) .
B1 Li2 2.765(13) 1_554
B1 Cs1 3.635(3) 5
B1 Cs1 3.929(6) 1_556
B2 O4 1.457(4) .
B2 O7 1.473(8) .
B2 O2 1.474(4) 5_554
B2 O8 1.504(6) 1_554
B2 Li2 2.791(6) 1_554
B3 O5 1.322(5) .
B3 O3 1.404(7) .
B3 O3 1.424(10) 6_675
B3 Li3 2.631(13) 1_556
B3 Cs1 3.502(4) 2_676
B3 Cs1 3.794(6) 5
B3 Cs1 3.836(6) 5_556
B4 O1 1.342(5) .
B4 O2 1.392(3) 4
B4 O2 1.392(3) .
B4 Cs1 3.290(8) 4
B4 Cs1 3.334(9) 1_556
B4 Cs1 3.334(9) 4_556
O1 Cs1 3.043(9) 4
O1 Cs1 3.081(9) 1_556
O1 Cs1 3.081(9) 4_556
O2 B2 1.474(4) 5_545
O2 Cs1 3.125(4) 1_556
O3 B3 1.424(10) 6_674
O3 Li3 1.938(7) 6_675
O3 Cs1 3.257(3) 2_676
O3 Cs1 3.652(3) 5
O4 B2 1.457(4) 4
O4 Li1 1.932(18) 1_554
O4 Cs1 3.512(2) 4
O5 Li2 2.098(6) 2_675
O5 Li3 2.564(12) 1_556
O5 Cs1 3.728(2) 5
O6 Li2 1.900(13) 1_554
O6 Li3 1.963(6) 2_675
O6 Cs1 3.590(2) 5
O8 B2 1.504(6) 1_556
O8 Cs1 3.101(3) 1_556
